data_1100684
loop_
_publ_author_name
'Kitamura, Chitoshi'
'Fujimoto, Jun'
'Ouchi, Mikio'
'Yoneda, Akio'

_publ_section_title
;
 Crystal Structure of 1,4-Dimethoxyanthracene
;
_journal_name_full
;
 Analytical Sciences: X-ray Structure Analysis Online
;
_journal_page_first x69
_journal_page_last x70
_journal_paper_doi 10.2116/analscix.19.x69
_journal_volume 19
_journal_year 2003
_chemical_formula_moiety 'C16 H14 O2'
_chemical_formula_sum 'C16 H14 O2'
_chemical_formula_weight 238.29
_chemical_melting_point 407
_space_group_IT_number 61
_symmetry_cell_setting orthorhombic
_symmetry_space_group_name_Hall '-P 2ac 2ab'
_symmetry_space_group_name_H-M 'P b c a'
_cell_angle_alpha 90
_cell_angle_beta 90
_cell_angle_gamma 90
_cell_formula_units_Z 8
_cell_length_a 6.3805(5)
_cell_length_b 15.624(1)
_cell_length_c 24.778(2)
_cell_measurement_reflns_used 5975
_cell_measurement_temperature 296.2
_cell_measurement_theta_max 27.5
_cell_measurement_theta_min 3.1
_cell_volume 2470.0(4)
_diffrn_detector_area_resol_mean 14.62
_diffrn_measured_fraction_theta_full 0.9816
_diffrn_measured_fraction_theta_max 0.9816
_diffrn_measurement_device_type 'Rigaku/MSC Mercury CCD'
_diffrn_measurement_method \w
_diffrn_radiation_type 'Mo K\a'
_diffrn_radiation_wavelength 0.7107
_diffrn_reflns_av_R_equivalents 0.101
_diffrn_reflns_limit_h_max 5
_diffrn_reflns_limit_h_min -8
_diffrn_reflns_limit_k_max 20
_diffrn_reflns_limit_k_min -20
_diffrn_reflns_limit_l_max 32
_diffrn_reflns_limit_l_min -23
_diffrn_reflns_number 19675
_diffrn_reflns_theta_full 27.48
_diffrn_reflns_theta_max 27.48
_exptl_absorpt_coefficient_mu 0.083
_exptl_absorpt_correction_type none
_exptl_crystal_colour Yellow
_exptl_crystal_density_diffrn 1.281
_exptl_crystal_density_method 'not measured'
_exptl_crystal_description Needle
_exptl_crystal_preparation chloroform-methanol
_exptl_crystal_size_max 1.000
_exptl_crystal_size_mid 0.250
_exptl_crystal_size_min 0.150
_refine_diff_density_max 0.17
_refine_diff_density_min -0.18
_refine_ls_extinction_method none
_refine_ls_goodness_of_fit_ref 1.772
_refine_ls_hydrogen_treatment refall
_refine_ls_number_parameters 219
_refine_ls_number_reflns 2779
_refine_ls_R_factor_gt 0.0711
_refine_ls_shift/su_max 0.0600
_refine_ls_structure_factor_coef Fsqd
_refine_ls_weighting_details 'w = 1/[\s^2^(Fo^2^) + (0.05000(Max(Fo^2^,0) + 2Fc^2^)/3)^2^]'
_refine_ls_weighting_scheme calc
_refine_ls_wR_factor_ref 0.1573
_reflns_number_gt 2184
_reflns_number_total 2779
_reflns_threshold_expression F^2^>2.0\s(F^2^)
_cod_original_sg_symbol_H-M 'P 21/b 21/c 21/a'
_cod_original_formula_sum 'C16 H14 O2 '
_cod_database_code 1100684

loop_
_symmetry_equiv_pos_as_xyz
x,y,z
1/2+x,1/2-y,-z
-x,1/2+y,1/2-z
1/2-x,-y,1/2+z
-x,-y,-z
1/2-x,1/2+y,z
x,1/2-y,1/2+z
1/2+x,y,1/2-z

loop_
_atom_site_label
_atom_site_type_symbol
_atom_site_fract_x
_atom_site_fract_y
_atom_site_fract_z
_atom_site_U_iso_or_equiv
_atom_site_adp_type
_atom_site_occupancy
_atom_site_calc_flag
_atom_site_refinement_flags
_atom_site_disorder_assembly
_atom_site_disorder_group
O(1) O 0.2775(2) 0.33282(9) 0.69050(5) 0.0605(4) Uani 1.00 d . . .
O(2) O 0.3990(2) 0.11646(9) 0.51563(5) 0.0545(4) Uani 1.00 d . . .
C(1) C 0.3171(3) 0.2849(1) 0.64496(7) 0.0462(5) Uani 1.00 d . . .
C(2) C 0.4815(3) 0.2964(1) 0.61099(8) 0.0518(5) Uani 1.00 d . . .
C(3) C 0.5119(3) 0.2410(1) 0.56605(8) 0.0501(5) Uani 1.00 d . . .
C(4) C 0.3796(2) 0.1749(1) 0.55665(7) 0.0438(5) Uani 1.00 d . . .
C(5) C 0.2012(2) 0.1610(1) 0.59091(7) 0.0392(4) Uani 1.00 d . . .
C(6) C 0.0590(3) 0.0950(1) 0.58218(7) 0.0423(5) Uani 1.00 d . . .
C(7) C -0.1138(2) 0.0817(1) 0.61602(7) 0.0409(4) Uani 1.00 d . . .
C(8) C -0.2599(3) 0.0140(1) 0.60752(8) 0.0481(5) Uani 1.00 d . . .
C(9) C -0.4256(3) 0.0029(1) 0.64155(8) 0.0554(6) Uani 1.00 d . . .
C(10) C -0.4567(3) 0.0590(1) 0.68557(8) 0.0563(6) Uani 1.00 d . . .
C(11) C -0.3219(3) 0.1244(1) 0.69510(8) 0.0507(5) Uani 1.00 d . . .
C(12) C -0.1454(2) 0.1382(1) 0.66076(7) 0.0414(4) Uani 1.00 d . . .
C(13) C -0.0044(3) 0.2053(1) 0.66940(7) 0.0441(5) Uani 1.00 d . . .
C(14) C 0.1686(2) 0.2177(1) 0.63580(7) 0.0401(4) Uani 1.00 d . . .
C(15) C 0.4282(4) 0.3951(2) 0.7050(1) 0.0732(8) Uani 1.00 d . . .
C(16) C 0.5813(3) 0.1226(2) 0.48236(9) 0.0595(6) Uani 1.00 d . . .
H(1) H 0.584(3) 0.343(1) 0.6176(8) 0.057(5) Uiso 1.00 calc . . .
H(2) H 0.634(3) 0.252(1) 0.5430(8) 0.062(6) Uiso 1.00 calc . . .
H(3) H 0.082(2) 0.056(1) 0.5515(7) 0.045(5) Uiso 1.00 calc . . .
H(4) H -0.236(3) -0.024(1) 0.5763(9) 0.061(5) Uiso 1.00 calc . . .
H(5) H -0.532(3) -0.044(1) 0.6365(7) 0.059(5) Uiso 1.00 calc . . .
H(6) H -0.579(3) 0.050(1) 0.7096(8) 0.068(6) Uiso 1.00 calc . . .
H(7) H -0.342(3) 0.163(1) 0.7262(9) 0.070(6) Uiso 1.00 calc . . .
H(8) H -0.031(3) 0.242(1) 0.7003(8) 0.057(6) Uiso 1.00 calc . . .
H(9) H 0.570(4) 0.369(2) 0.710(1) 0.091(8) Uiso 1.00 calc . . .
H(10) H 0.380(3) 0.418(2) 0.739(1) 0.085(8) Uiso 1.00 calc . . .
H(11) H 0.433(4) 0.440(2) 0.678(1) 0.086(8) Uiso 1.00 calc . . .
H(12) H 0.713(3) 0.123(1) 0.5043(8) 0.066(6) Uiso 1.00 calc . . .
H(13) H 0.560(3) 0.173(2) 0.460(1) 0.077(7) Uiso 1.00 calc . . .
H(14) H 0.584(4) 0.065(2) 0.460(1) 0.101(8) Uiso 1.00 calc . . .

loop_
_atom_type_symbol
_atom_type_description
_atom_type_scat_dispersion_real
_atom_type_scat_dispersion_imag
_atom_type_scat_source
C C 0.003 0.002
;International Tables for Crystallography
(1992, Vol. C, Tables 4.2.6.8 and 6.1.1.1)
;
H H 0.000 0.000
;International Tables for Crystallography
(1992, Vol. C, Table 6.1.1.2)
;
O O 0.011 0.006
;International Tables for Crystallography
(1992, Vol. C, Tables 4.2.6.8 and 6.1.1.1)
;
